data_2108646
loop_
_publ_author_name
'Oreshonkov, A. S.'
'Shestakov, N. P.'
'Molokeev, M. S.'
'Aleksandrovsky, A. S.'
'Gudim, I. A.'
'Temerov, V. L.'
'Adichtchev, S. V.'
'Pugachev, A. M.'
'Nemtsev, I. V.'
'Pogoreltsev, E. I.'
'Denisenko, Y. G.'

_publ_section_title
;
 Monoclinic SmAl~3~(BO~3~)~4~: synthesis, structural and spectroscopic
 properties
;
_journal_coeditor_code um5043sup1
_journal_issue 4
_journal_name_full 'Acta Crystallographica Section B'
_journal_page_first
;
;
_journal_paper_doi 10.1107/S2052520620008781
_journal_volume 76
_journal_year 2020
_chemical_formula_sum 'Al3 B4 O12 Sm'
_chemical_formula_weight 466.54
_space_group_crystal_system monoclinic
_space_group_IT_number 15
_space_group_name_Hall '-C 2yc'
_space_group_name_H-M_alt 'C 1 2/c 1'
_audit_creation_method SHELXL-2014/7
_cell_angle_alpha 90
_cell_angle_beta 103.2240(10)
_cell_angle_gamma 90
_cell_formula_units_Z 4
_cell_length_a 7.2386(3)
_cell_length_b 9.3412(3)
_cell_length_c 11.1013(4)
_cell_measurement_reflns_used 7882
_cell_measurement_temperature 296(2)
_cell_measurement_theta_max 38.965
_cell_measurement_theta_min 3.622
_cell_volume 730.73(5)
_computing_cell_refinement 'APEX2 (Bruker, 2008)'
_computing_data_collection 'APEX2 (Bruker, 2008)'
_computing_data_reduction 'SAINT (Bruker, 2009)'
_computing_molecular_graphics 'DIAMOND (Brandenburg, 2005)'
_computing_publication_material 'publCIF (Westrip, 2009)'
_computing_structure_refinement 'SHELXL2014 (Sheldrick, 2015b)'
_computing_structure_solution 'SHELXS2014 (Sheldrick, 2015a)'
_diffrn_ambient_temperature 296(2)
_diffrn_measured_fraction_theta_full 0.997
_diffrn_measured_fraction_theta_max 0.948
_diffrn_measurement_device_type '`SMART APEX''
_diffrn_measurement_method '\f and \w scans'
_diffrn_radiation_type MoK\a
_diffrn_radiation_wavelength 0.71073
_diffrn_reflns_av_R_equivalents 0.0387
_diffrn_reflns_av_unetI/netI 0.0325
_diffrn_reflns_Laue_measured_fraction_full 0.997
_diffrn_reflns_Laue_measured_fraction_max 0.948
_diffrn_reflns_limit_h_max 12
_diffrn_reflns_limit_h_min -12
_diffrn_reflns_limit_k_max 16
_diffrn_reflns_limit_k_min -15
_diffrn_reflns_limit_l_max 19
_diffrn_reflns_limit_l_min -18
_diffrn_reflns_number 7882
_diffrn_reflns_point_group_measured_fraction_full 0.997
_diffrn_reflns_point_group_measured_fraction_max 0.948
_diffrn_reflns_theta_full 25.000
_diffrn_reflns_theta_max 38.965
_diffrn_reflns_theta_min 3.622
_exptl_absorpt_coefficient_mu 8.486
_exptl_absorpt_correction_T_max 0.7453
_exptl_absorpt_correction_T_min 0.5782
_exptl_absorpt_correction_type multi-scan
_exptl_absorpt_process_details
;
(SADABS; Bruker, 2004)
;
_exptl_crystal_colour colorless
_exptl_crystal_density_diffrn 4.241
_exptl_crystal_description block
_exptl_crystal_F_000 868
_exptl_crystal_size_max 0.4
_exptl_crystal_size_mid 0.4
_exptl_crystal_size_min 0.2
_refine_diff_density_max 4.516
_refine_diff_density_min -3.057
_refine_diff_density_rms 0.305
_refine_ls_extinction_coef 0.170(4)
_refine_ls_extinction_expression Fc^*^=kFc[1+0.001xFc^2^\l^3^/sin(2\q)]^-1/4^
_refine_ls_extinction_method 'SHELXL2014 (Sheldrick, 2015b)'
_refine_ls_goodness_of_fit_ref 1.202
_refine_ls_hydrogen_treatment undef
_refine_ls_matrix_type full
_refine_ls_number_parameters 93
_refine_ls_number_reflns 2025
_refine_ls_number_restraints 0
_refine_ls_restrained_S_all 1.202
_refine_ls_R_factor_all 0.0261
_refine_ls_R_factor_gt 0.0259
_refine_ls_shift/su_max 0.001
_refine_ls_shift/su_mean 0.000
_refine_ls_structure_factor_coef Fsqd
_refine_ls_weighting_details 'w=1/[\s^2^(Fo^2^)+(0.0126P)^2^+8.0294P] where P=(Fo^2^+2Fc^2^)/3'
_refine_ls_weighting_scheme calc
_refine_ls_wR_factor_gt 0.0630
_refine_ls_wR_factor_ref 0.0631
_reflns_Friedel_coverage 0.000
_reflns_number_gt 2018
_reflns_number_total 2025
_reflns_threshold_expression 'I > 2\s(I)'
_cod_data_source_file um5043sup1.cif
_cod_data_source_block I
_cod_original_sg_symbol_H-M 'C 2/c'
_cod_database_code 2108646
_shelx_shelxl_version_number 2014/7
_shelx_space_group_comment
;
The symmetry employed for this shelxl refinement is uniquely defined
by the following loop, which should always be used as a source of
symmetry information in preference to the above space-group names.
They are only intended as comments.
;

loop_
_space_group_symop_operation_xyz
'x, y, z'
'-x, y, -z+1/2'
'x+1/2, y+1/2, z'
'-x+1/2, y+1/2, -z+1/2'
'-x, -y, -z'
'x, -y, z-1/2'
'-x+1/2, -y+1/2, -z'
'x+1/2, -y+1/2, z-1/2'

loop_
_atom_site_label
_atom_site_type_symbol
_atom_site_fract_x
_atom_site_fract_y
_atom_site_fract_z
_atom_site_U_iso_or_equiv
_atom_site_adp_type
_atom_site_occupancy
_atom_site_site_symmetry_order
_atom_site_calc_flag
_atom_site_refinement_flags_posn
_atom_site_refinement_flags_adp
_atom_site_refinement_flags_occupancy
_atom_site_disorder_assembly
_atom_site_disorder_group
Sm Sm 0.5000 0.46392(2) 0.7500 0.00459(9) Uani 1 2 d S T P . .
Al1 Al 0.44437(12) 0.25008(9) 0.47154(8) 0.00380(14) Uani 1 1 d . . . . .
Al2 Al 0.5000 -0.08861(12) 0.7500 0.00388(18) Uani 1 2 d S T P . .
B1 B 0.7512(4) 0.4709(3) 0.5046(3) 0.0043(4) Uani 1 1 d . . . . .
B2 B 0.6929(4) 0.1864(3) 0.7220(3) 0.0046(4) Uani 1 1 d . . . . .
O1 O 0.9037(3) 0.3968(2) 0.57387(18) 0.0048(3) Uani 1 1 d . . . . .
O2 O 0.5944(3) 0.4023(2) 0.43632(18) 0.0055(3) Uani 1 1 d . . . . .
O3 O 0.8398(3) 0.2634(2) 0.79484(18) 0.0050(3) Uani 1 1 d . . . . .
O4 O 0.7499(3) 0.6195(2) 0.4973(2) 0.0059(3) Uani 1 1 d . . . . .
O5 O 0.5605(3) 0.2595(2) 0.63779(18) 0.0058(3) Uani 1 1 d . . . . .
O6 O 0.6883(3) 0.0423(2) 0.7411(2) 0.0059(3) Uani 1 1 d . . . . .

loop_
_atom_site_aniso_label
_atom_site_aniso_U_11
_atom_site_aniso_U_22
_atom_site_aniso_U_33
_atom_site_aniso_U_23
_atom_site_aniso_U_13
_atom_site_aniso_U_12
Sm 0.00398(10) 0.00505(11) 0.00505(10) 0.000 0.00164(5) 0.000
Al1 0.0027(3) 0.0049(3) 0.0039(3) -0.0001(2) 0.0011(2) 0.0002(2)
Al2 0.0034(4) 0.0037(4) 0.0048(4) 0.000 0.0014(3) 0.000
B1 0.0038(10) 0.0045(10) 0.0046(10) 0.0003(7) 0.0014(8) 0.0005(7)
B2 0.0042(9) 0.0044(9) 0.0049(9) -0.0002(7) 0.0005(7) -0.0012(7)
O1 0.0036(6) 0.0058(7) 0.0044(6) -0.0004(5) 0.0000(5) 0.0016(5)
O2 0.0037(6) 0.0059(7) 0.0064(7) 0.0009(5) 0.0002(5) -0.0018(5)
O3 0.0039(6) 0.0066(7) 0.0042(6) 0.0005(5) 0.0001(5) -0.0027(5)
O4 0.0045(7) 0.0053(7) 0.0090(7) 0.0001(6) 0.0037(5) -0.0001(5)
O5 0.0047(7) 0.0069(7) 0.0048(7) 0.0003(5) -0.0008(5) 0.0015(5)
O6 0.0051(7) 0.0044(7) 0.0089(8) -0.0005(5) 0.0030(6) -0.0014(5)

loop_
_atom_type_symbol
_atom_type_description
_atom_type_scat_dispersion_real
_atom_type_scat_dispersion_imag
_atom_type_scat_source
B B 0.0013 0.0007 'International Tables Vol C Tables 4.2.6.8 and 6.1.1.4'
O O 0.0106 0.0060 'International Tables Vol C Tables 4.2.6.8 and 6.1.1.4'
Al Al 0.0645 0.0514 'International Tables Vol C Tables 4.2.6.8 and 6.1.1.4'
Sm Sm -0.1638 3.4418 'International Tables Vol C Tables 4.2.6.8 and 6.1.1.4'

loop_
_geom_angle_atom_site_label_1
_geom_angle_atom_site_label_2
_geom_angle_atom_site_label_3
_geom_angle
_geom_angle_site_symmetry_1
_geom_angle_site_symmetry_3
_geom_angle_publ_flag
O6 Sm O6 143.72(9) 4_656 3_455 ?
O6 Sm O5 121.22(7) 4_656 2_656 ?
O6 Sm O5 88.98(7) 3_455 2_656 ?
O6 Sm O5 88.98(7) 4_656 . ?
O6 Sm O5 121.22(7) 3_455 . ?
O5 Sm O5 72.96(10) 2_656 . ?
O6 Sm O2 73.61(7) 4_656 6_566 ?
O6 Sm O2 87.43(7) 3_455 6_566 ?
O5 Sm O2 90.97(7) 2_656 6_566 ?
O5 Sm O2 145.86(7) . 6_566 ?
O6 Sm O2 87.43(7) 4_656 5_666 ?
O6 Sm O2 73.61(7) 3_455 5_666 ?
O5 Sm O2 145.86(7) 2_656 5_666 ?
O5 Sm O2 90.97(7) . 5_666 ?
O2 Sm O2 116.64(10) 6_566 5_666 ?
O6 Sm B2 136.94(7) 4_656 2_656 ?
O6 Sm B2 78.96(7) 3_455 2_656 ?
O5 Sm B2 26.24(7) 2_656 2_656 ?
O5 Sm B2 60.30(7) . 2_656 ?
O2 Sm B2 114.36(7) 6_566 2_656 ?
O2 Sm B2 119.80(7) 5_666 2_656 ?
O6 Sm B2 78.96(7) 4_656 . ?
O6 Sm B2 136.94(7) 3_455 . ?
O5 Sm B2 60.31(7) 2_656 . ?
O5 Sm B2 26.24(7) . . ?
O2 Sm B2 119.80(7) 6_566 . ?
O2 Sm B2 114.36(7) 5_666 . ?
B2 Sm B2 60.04(11) 2_656 . ?
O6 Sm B2 26.00(7) 4_656 4_656 ?
O6 Sm B2 117.94(7) 3_455 4_656 ?
O5 Sm B2 136.23(7) 2_656 4_656 ?
O5 Sm B2 112.91(7) . 4_656 ?
O2 Sm B2 59.24(7) 6_566 4_656 ?
O2 Sm B2 77.61(7) 5_666 4_656 ?
B2 Sm B2 159.87(10) 2_656 4_656 ?
B2 Sm B2 104.943(18) . 4_656 ?
O6 Sm B2 117.94(7) 4_656 3_455 ?
O6 Sm B2 26.00(7) 3_455 3_455 ?
O5 Sm B2 112.90(7) 2_656 3_455 ?
O5 Sm B2 136.23(7) . 3_455 ?
O2 Sm B2 77.61(7) 6_566 3_455 ?
O2 Sm B2 59.24(7) 5_666 3_455 ?
B2 Sm B2 104.943(18) 2_656 3_455 ?
B2 Sm B2 159.87(10) . 3_455 ?
B2 Sm B2 92.56(10) 4_656 3_455 ?
O6 Sm B1 62.37(8) 4_656 6_566 ?
O6 Sm B1 109.85(8) 3_455 6_566 ?
O5 Sm B1 79.46(7) 2_656 6_566 ?
O5 Sm B1 120.26(7) . 6_566 ?
O2 Sm B1 25.61(7) 6_566 6_566 ?
O2 Sm B1 133.79(7) 5_666 6_566 ?
B2 Sm B1 105.66(7) 2_656 6_566 ?
B2 Sm B1 94.34(7) . 6_566 ?
B2 Sm B1 59.76(7) 4_656 6_566 ?
B2 Sm B1 103.16(7) 3_455 6_566 ?
O6 Sm B1 109.85(8) 4_656 5_666 ?
O6 Sm B1 62.37(8) 3_455 5_666 ?
O5 Sm B1 120.26(7) 2_656 5_666 ?
O5 Sm B1 79.46(7) . 5_666 ?
O2 Sm B1 133.79(7) 6_566 5_666 ?
O2 Sm B1 25.61(7) 5_666 5_666 ?
B2 Sm B1 94.34(7) 2_656 5_666 ?
B2 Sm B1 105.66(7) . 5_666 ?
B2 Sm B1 103.16(7) 4_656 5_666 ?
B2 Sm B1 59.76(7) 3_455 5_666 ?
B1 Sm B1 156.97(10) 6_566 5_666 ?
O5 Al1 O2 91.09(10) . . ?
O5 Al1 O1 98.12(9) . 7_656 ?
O2 Al1 O1 95.39(9) . 7_656 ?
O5 Al1 O4 93.61(10) . 3_445 ?
O2 Al1 O4 168.85(10) . 3_445 ?
O1 Al1 O4 93.95(9) 7_656 3_445 ?
O5 Al1 O3 175.94(10) . 8_455 ?
O2 Al1 O3 87.08(9) . 8_455 ?
O1 Al1 O3 78.47(9) 7_656 8_455 ?
O4 Al1 O3 88.84(9) 3_445 8_455 ?
O5 Al1 O4 88.54(9) . 5_666 ?
O2 Al1 O4 92.22(9) . 5_666 ?
O1 Al1 O4 169.77(10) 7_656 5_666 ?
O4 Al1 O4 77.81(10) 3_445 5_666 ?
O3 Al1 O4 95.14(9) 8_455 5_666 ?
O5 Al1 Al2 136.89(7) . 5_656 ?
O2 Al1 Al2 91.01(7) . 5_656 ?
O1 Al1 Al2 38.86(6) 7_656 5_656 ?
O4 Al1 Al2 92.46(7) 3_445 5_656 ?
O3 Al1 Al2 39.62(6) 8_455 5_656 ?
O4 Al1 Al2 134.37(7) 5_666 5_656 ?
O6 Al2 O6 97.26(14) . 2_656 ?
O6 Al2 O1 95.30(9) . 3_445 ?
O6 Al2 O1 90.06(9) 2_656 3_445 ?
O6 Al2 O1 90.06(9) . 4_646 ?
O6 Al2 O1 95.30(9) 2_656 4_646 ?
O1 Al2 O1 171.89(14) 3_445 4_646 ?
O6 Al2 O3 167.13(9) . 3_445 ?
O6 Al2 O3 88.09(9) 2_656 3_445 ?
O1 Al2 O3 96.39(9) 3_445 3_445 ?
O1 Al2 O3 77.76(8) 4_646 3_445 ?
O6 Al2 O3 88.09(9) . 4_646 ?
O6 Al2 O3 167.13(9) 2_656 4_646 ?
O1 Al2 O3 77.76(8) 3_445 4_646 ?
O1 Al2 O3 96.39(9) 4_646 4_646 ?
O3 Al2 O3 89.15(13) 3_445 4_646 ?
O6 Al2 Al1 92.86(7) . 5_656 ?
O6 Al2 Al1 128.09(7) 2_656 5_656 ?
O1 Al2 Al1 38.22(6) 3_445 5_656 ?
O1 Al2 Al1 135.59(7) 4_646 5_656 ?
O3 Al2 Al1 93.00(7) 3_445 5_656 ?
O3 Al2 Al1 39.55(6) 4_646 5_656 ?
O6 Al2 Al1 128.09(7) . 6_556 ?
O6 Al2 Al1 92.86(7) 2_656 6_556 ?
O1 Al2 Al1 135.59(7) 3_445 6_556 ?
O1 Al2 Al1 38.22(6) 4_646 6_556 ?
O3 Al2 Al1 39.55(6) 3_445 6_556 ?
O3 Al2 Al1 93.00(7) 4_646 6_556 ?
Al1 Al2 Al1 119.40(5) 5_656 6_556 ?
O2 B1 O1 122.0(2) . . ?
O2 B1 O4 116.1(2) . . ?
O1 B1 O4 121.8(2) . . ?
O2 B1 Sm 48.60(13) . 5_666 ?
O1 B1 Sm 148.06(18) . 5_666 ?
O4 B1 Sm 75.65(14) . 5_666 ?
O5 B2 O6 124.3(2) . . ?
O5 B2 O3 117.9(2) . . ?
O6 B2 O3 117.7(2) . . ?
O5 B2 Sm 50.53(13) . . ?
O6 B2 Sm 144.07(19) . . ?
O3 B2 Sm 78.67(15) . . ?
O5 B2 Sm 143.75(19) . 3_545 ?
O6 B2 Sm 49.14(13) . 3_545 ?
O3 B2 Sm 81.20(16) . 3_545 ?
Sm B2 Sm 159.87(10) . 3_545 ?
B1 O1 Al1 130.79(17) . 7_656 ?
B1 O1 Al2 126.12(17) . 3 ?
Al1 O1 Al2 102.93(9) 7_656 3 ?
B1 O2 Al1 132.98(18) . . ?
B1 O2 Sm 105.79(16) . 5_666 ?
Al1 O2 Sm 120.82(9) . 5_666 ?
B2 O3 Al1 128.95(18) . 8_556 ?
B2 O3 Al2 130.22(18) . 3 ?
Al1 O3 Al2 100.83(9) 8_556 3 ?
B1 O4 Al1 130.04(17) . 3 ?
B1 O4 Al1 127.50(16) . 5_666 ?
Al1 O4 Al1 102.19(10) 3 5_666 ?
B2 O5 Al1 138.67(18) . . ?
B2 O5 Sm 103.23(16) . . ?
Al1 O5 Sm 117.80(10) . . ?
B2 O6 Al2 134.82(19) . . ?
B2 O6 Sm 104.86(17) . 3_545 ?
Al2 O6 Sm 120.19(10) . 3_545 ?

loop_
_geom_bond_atom_site_label_1
_geom_bond_atom_site_label_2
_geom_bond_distance
_geom_bond_site_symmetry_2
_geom_bond_publ_flag
Sm O6 2.353(2) 4_656 ?
Sm O6 2.353(2) 3_455 ?
Sm O5 2.374(2) 2_656 ?
Sm O5 2.374(2) . ?
Sm O2 2.379(2) 6_566 ?
Sm O2 2.379(2) 5_666 ?
Sm B2 2.994(3) 2_656 ?
Sm B2 2.994(3) . ?
Sm B2 3.007(3) 4_656 ?
Sm B2 3.007(3) 3_455 ?
Sm B1 3.052(3) 6_566 ?
Sm B1 3.052(3) 5_666 ?
Al1 O5 1.847(2) . ?
Al1 O2 1.884(2) . ?
Al1 O1 1.898(2) 7_656 ?
Al1 O4 1.932(2) 3_445 ?
Al1 O3 1.938(2) 8_455 ?
Al1 O4 1.951(2) 5_666 ?
Al1 Al2 2.9898(10) 5_656 ?
Al2 O6 1.851(2) . ?
Al2 O6 1.851(2) 2_656 ?
Al2 O1 1.9245(19) 3_445 ?
Al2 O1 1.9245(19) 4_646 ?
Al2 O3 1.941(2) 3_445 ?
Al2 O3 1.941(2) 4_646 ?
Al2 Al1 2.9898(10) 5_656 ?
Al2 Al1 2.9898(10) 6_556 ?
B1 O2 1.371(4) . ?
B1 O1 1.378(3) . ?
B1 O4 1.391(3) . ?
B1 Sm 3.052(3) 5_666 ?
B2 O5 1.360(3) . ?
B2 O6 1.364(3) . ?
B2 O3 1.382(3) . ?
B2 Sm 3.007(3) 3_545 ?
O1 Al1 1.898(2) 7_656 ?
O1 Al2 1.9245(19) 3 ?
O2 Sm 2.379(2) 5_666 ?
O3 Al1 1.938(2) 8_556 ?
O3 Al2 1.941(2) 3 ?
O4 Al1 1.932(2) 3 ?
O4 Al1 1.951(2) 5_666 ?
O6 Sm 2.353(2) 3_545 ?

_cod_database_fobs_code 2108646
